data_4087395
loop_
_publ_author_name
'Fontaine, Philip P.'
'Ueligger, Steve'
'Klosin, Jerzy'
'Hazari, Amaruka'
'Daller, Joe'
'Hou, Jianbo'

_publ_section_title
;
 Development of Improved Amidoquinoline Polyolefin Catalysts with
 Ultrahigh Molecular Weight Capacity
;
_journal_issue 7
_journal_name_full Organometallics
_journal_page_first 1354
_journal_paper_doi 10.1021/acs.organomet.5b00053
_journal_volume 34
_journal_year 2015
_chemical_formula_sum 'C25 H25 Cl3 N2 Ti'
_chemical_formula_weight 507.72
_space_group_crystal_system triclinic
_space_group_IT_number 2
_space_group_name_Hall '-P 1'
_space_group_name_H-M_alt 'P -1'
_atom_sites_solution_hydrogens geom
_audit_creation_method SHELXL-2014/7
_cell_angle_alpha 69.3490(10)
_cell_angle_beta 75.1330(10)
_cell_angle_gamma 80.5650(10)
_cell_formula_units_Z 2
_cell_length_a 10.1358(2)
_cell_length_b 11.3270(3)
_cell_length_c 11.8363(3)
_cell_measurement_reflns_used 9872
_cell_measurement_temperature 100(2)
_cell_measurement_theta_max 28.00
_cell_measurement_theta_min 2.49
_cell_volume 1224.96(5)
_computing_cell_refinement 'Bruker SAINT'
_computing_data_collection 'Bruker APEX2'
_computing_data_reduction 'Bruker SAINT'
_computing_molecular_graphics 'Bruker SHELXTL'
_computing_publication_material 'Bruker SHELXTL'
_computing_structure_refinement 'SHELXL-2014/7 (Sheldrick, 2014)'
_computing_structure_solution 'SHELXS-97 (Sheldrick, 2008)'
_diffrn_ambient_temperature 100(2)
_diffrn_measured_fraction_theta_full 1.000
_diffrn_measured_fraction_theta_max 1.000
_diffrn_measurement_device_type 'Bruker APEX-II CCD'
_diffrn_measurement_method '\f and \w scans'
_diffrn_radiation_type MoK\a
_diffrn_radiation_wavelength 0.71073
_diffrn_reflns_av_R_equivalents 0.0201
_diffrn_reflns_av_unetI/netI 0.0152
_diffrn_reflns_Laue_measured_fraction_full 1.000
_diffrn_reflns_Laue_measured_fraction_max 1.000
_diffrn_reflns_limit_h_max 13
_diffrn_reflns_limit_h_min -13
_diffrn_reflns_limit_k_max 14
_diffrn_reflns_limit_k_min -14
_diffrn_reflns_limit_l_max 15
_diffrn_reflns_limit_l_min -15
_diffrn_reflns_number 28047
_diffrn_reflns_point_group_measured_fraction_full 1.000
_diffrn_reflns_point_group_measured_fraction_max 1.000
_diffrn_reflns_theta_full 25.242
_diffrn_reflns_theta_max 27.498
_diffrn_reflns_theta_min 1.883
_exptl_absorpt_coefficient_mu 0.692
_exptl_absorpt_correction_T_max 0.852
_exptl_absorpt_correction_T_min 0.794
_exptl_absorpt_correction_type multi-scan
_exptl_crystal_colour brown
_exptl_crystal_density_diffrn 1.377
_exptl_crystal_density_meas 0
_exptl_crystal_description block
_exptl_crystal_F_000 524
_exptl_crystal_size_max 0.350
_exptl_crystal_size_mid 0.280
_exptl_crystal_size_min 0.240
_refine_diff_density_max 0.376
_refine_diff_density_min -0.305
_refine_diff_density_rms 0.050
_refine_ls_extinction_method none
_refine_ls_goodness_of_fit_ref 1.045
_refine_ls_hydrogen_treatment constr
_refine_ls_matrix_type full
_refine_ls_number_parameters 284
_refine_ls_number_reflns 5625
_refine_ls_number_restraints 0
_refine_ls_restrained_S_all 1.045
_refine_ls_R_factor_all 0.0286
_refine_ls_R_factor_gt 0.0251
_refine_ls_shift/su_max 0.002
_refine_ls_shift/su_mean 0.000
_refine_ls_structure_factor_coef Fsqd
_refine_ls_weighting_details 'w=1/[\s^2^(Fo^2^)+(0.0279P)^2^+0.7995P] where P=(Fo^2^+2Fc^2^)/3'
_refine_ls_weighting_scheme calc
_refine_ls_wR_factor_gt 0.0634
_refine_ls_wR_factor_ref 0.0660
_reflns_Friedel_coverage 0.000
_reflns_number_gt 5125
_reflns_number_total 5625
_reflns_threshold_expression 'I > 2\s(I)'
_cod_data_source_file om5b00053_si_002.cif
_cod_data_source_block 7-TiCl3
_cod_database_code 4087395
_shelx_shelxl_version_number 2014/7
_shelx_space_group_comment
; 
The symmetry employed for this shelxl refinement is uniquely defined 
by the following loop, which should always be used as a source of 
symmetry information in preference to the above space-group names. 
They are only intended as comments. 
;
_shelx_estimated_absorpt_t_min 0.794
_shelx_estimated_absorpt_t_max 0.852

loop_
_space_group_symop_operation_xyz
'x, y, z'
'-x, -y, -z'

loop_
_atom_site_label
_atom_site_type_symbol
_atom_site_fract_x
_atom_site_fract_y
_atom_site_fract_z
_atom_site_U_iso_or_equiv
_atom_site_adp_type
_atom_site_occupancy
_atom_site_site_symmetry_order
_atom_site_calc_flag
_atom_site_refinement_flags_posn
_atom_site_refinement_flags_adp
Ti1 Ti 0.11985(2) 0.83712(2) 0.20052(2) 0.01135(6) Uani 1 1 d . .
Cl1 Cl 0.09920(3) 1.04748(3) 0.10564(3) 0.02074(8) Uani 1 1 d . .
Cl2 Cl -0.07853(3) 0.82766(3) 0.34135(3) 0.01826(8) Uani 1 1 d . .
Cl3 Cl 0.07626(3) 0.69468(3) 0.12437(3) 0.01778(7) Uani 1 1 d . .
N2 N 0.32765(11) 0.83642(10) 0.08045(10) 0.0137(2) Uani 1 1 d . .
N1 N 0.23443(11) 0.77858(10) 0.31886(10) 0.0125(2) Uani 1 1 d . .
C1 C 0.37716(13) 0.76136(12) 0.27917(12) 0.0147(2) Uani 1 1 d . .
C2 C 0.47023(14) 0.71717(14) 0.35490(13) 0.0203(3) Uani 1 1 d . .
H2 H 0.4390 0.6954 0.4420 0.024 Uiso 1 1 calc R U
C3 C 0.61154(15) 0.70424(15) 0.30336(15) 0.0257(3) Uani 1 1 d . .
H3 H 0.6744 0.6747 0.3566 0.031 Uiso 1 1 calc R U
C4 C 0.66013(14) 0.73322(15) 0.17852(14) 0.0236(3) Uani 1 1 d . .
H4 H 0.7556 0.7235 0.1456 0.028 Uiso 1 1 calc R U
C5 C 0.56668(14) 0.77792(13) 0.09861(13) 0.0181(3) Uani 1 1 d . .
C6 C 0.42597(13) 0.79292(12) 0.14982(12) 0.0139(2) Uani 1 1 d . .
C7 C 0.60475(14) 0.80847(14) -0.03128(14) 0.0216(3) Uani 1 1 d . .
H7 H 0.6981 0.7980 -0.0707 0.026 Uiso 1 1 calc R U
C8 C 0.50663(15) 0.85311(14) -0.09960(13) 0.0216(3) Uani 1 1 d . .
H8 H 0.5325 0.8746 -0.1870 0.026 Uiso 1 1 calc R U
C9 C 0.36705(14) 0.86798(13) -0.04265(12) 0.0170(3) Uani 1 1 d . .
C10 C 0.18517(13) 0.74390(12) 0.45165(11) 0.0130(2) Uani 1 1 d . .
C11 C 0.16712(13) 0.83646(12) 0.50843(12) 0.0152(2) Uani 1 1 d . .
C12 C 0.12308(14) 0.79968(13) 0.63666(12) 0.0166(3) Uani 1 1 d . .
H12 H 0.1094 0.8615 0.6767 0.020 Uiso 1 1 calc R U
C13 C 0.09866(13) 0.67475(13) 0.70760(12) 0.0168(3) Uani 1 1 d . .
C14 C 0.11678(13) 0.58552(12) 0.64751(12) 0.0161(3) Uani 1 1 d . .
H14 H 0.0994 0.5002 0.6951 0.019 Uiso 1 1 calc R U
C15 C 0.15968(13) 0.61815(12) 0.51943(12) 0.0139(2) Uani 1 1 d . .
C16 C 0.26428(15) 0.91919(15) -0.12235(13) 0.0238(3) Uani 1 1 d . .
H16A H 0.1749 0.8885 -0.0751 0.036 Uiso 1 1 calc R U
H16B H 0.2934 0.8908 -0.1948 0.036 Uiso 1 1 calc R U
H16C H 0.2571 1.0119 -0.1494 0.036 Uiso 1 1 calc R U
C17 C 0.19543(16) 0.97181(13) 0.43375(13) 0.0229(3) Uani 1 1 d . .
H17A H 0.1838 1.0211 0.4896 0.034 Uiso 1 1 calc R U
H17B H 0.1314 1.0079 0.3784 0.034 Uiso 1 1 calc R U
H17C H 0.2895 0.9745 0.3847 0.034 Uiso 1 1 calc R U
C18 C 0.17964(15) 0.52021(12) 0.45620(12) 0.0176(3) Uani 1 1 d . .
H18A H 0.1247 0.5478 0.3929 0.026 Uiso 1 1 calc R U
H18B H 0.1506 0.4393 0.5173 0.026 Uiso 1 1 calc R U
H18C H 0.2766 0.5098 0.4172 0.026 Uiso 1 1 calc R U
C19 C 0.05657(17) 0.63592(15) 0.84681(13) 0.0249(3) Uani 1 1 d . .
H19A H 0.0320 0.5481 0.8801 0.037 Uiso 1 1 calc R U
H19B H -0.0225 0.6914 0.8705 0.037 Uiso 1 1 calc R U
H19C H 0.1329 0.6430 0.8802 0.037 Uiso 1 1 calc R U
C20 C 0.71563(16) 0.70535(14) 0.67910(15) 0.0256(3) Uani 1 1 d . .
H20 H 0.7970 0.7480 0.6419 0.031 Uiso 1 1 calc R U
C21 C 0.71150(17) 0.60017(15) 0.78374(15) 0.0268(3) Uani 1 1 d . .
H21 H 0.7902 0.5712 0.8186 0.032 Uiso 1 1 calc R U
C22 C 0.59447(19) 0.53673(16) 0.83821(15) 0.0333(4) Uani 1 1 d . .
H22 H 0.5929 0.4638 0.9097 0.040 Uiso 1 1 calc R U
C23 C 0.47959(19) 0.57967(19) 0.78833(18) 0.0388(4) Uani 1 1 d . .
H23 H 0.3985 0.5365 0.8257 0.047 Uiso 1 1 calc R U
C24 C 0.48240(18) 0.68581(19) 0.68375(18) 0.0375(4) Uani 1 1 d . .
H24 H 0.4031 0.7157 0.6498 0.045 Uiso 1 1 calc R U
C25 C 0.60111(18) 0.74837(16) 0.62865(15) 0.0307(4) Uani 1 1 d . .
H25 H 0.6036 0.8206 0.5564 0.037 Uiso 1 1 calc R U

loop_
_atom_site_aniso_label
_atom_site_aniso_U_11
_atom_site_aniso_U_22
_atom_site_aniso_U_33
_atom_site_aniso_U_23
_atom_site_aniso_U_13
_atom_site_aniso_U_12
Ti1 0.01079(11) 0.01218(11) 0.01092(11) -0.00299(8) -0.00288(8) -0.00134(8)
Cl1 0.01840(16) 0.01325(15) 0.02681(17) -0.00134(12) -0.00559(13) -0.00160(11)
Cl2 0.01331(15) 0.02324(16) 0.01634(15) -0.00598(12) -0.00027(11) -0.00207(12)
Cl3 0.02143(16) 0.01826(15) 0.01675(15) -0.00685(12) -0.00610(12) -0.00429(12)
N2 0.0137(5) 0.0152(5) 0.0129(5) -0.0043(4) -0.0030(4) -0.0030(4)
N1 0.0135(5) 0.0138(5) 0.0106(5) -0.0039(4) -0.0029(4) -0.0018(4)
C1 0.0135(6) 0.0156(6) 0.0166(6) -0.0063(5) -0.0039(5) -0.0019(5)
C2 0.0181(7) 0.0272(7) 0.0170(6) -0.0066(6) -0.0065(5) -0.0027(5)
C3 0.0170(7) 0.0351(8) 0.0273(8) -0.0089(6) -0.0117(6) -0.0006(6)
C4 0.0114(6) 0.0319(8) 0.0292(8) -0.0111(6) -0.0049(6) -0.0027(6)
C5 0.0140(6) 0.0209(6) 0.0213(7) -0.0091(5) -0.0021(5) -0.0043(5)
C6 0.0132(6) 0.0139(6) 0.0163(6) -0.0056(5) -0.0040(5) -0.0028(5)
C7 0.0134(6) 0.0290(7) 0.0237(7) -0.0126(6) 0.0026(5) -0.0069(5)
C8 0.0201(7) 0.0298(7) 0.0154(6) -0.0091(6) 0.0018(5) -0.0084(6)
C9 0.0177(6) 0.0191(6) 0.0141(6) -0.0045(5) -0.0018(5) -0.0055(5)
C10 0.0125(6) 0.0163(6) 0.0112(6) -0.0050(5) -0.0041(4) -0.0001(5)
C11 0.0157(6) 0.0152(6) 0.0165(6) -0.0060(5) -0.0054(5) -0.0012(5)
C12 0.0174(6) 0.0201(6) 0.0162(6) -0.0100(5) -0.0048(5) -0.0010(5)
C13 0.0155(6) 0.0231(7) 0.0125(6) -0.0065(5) -0.0033(5) -0.0016(5)
C14 0.0174(6) 0.0162(6) 0.0136(6) -0.0028(5) -0.0041(5) -0.0027(5)
C15 0.0134(6) 0.0154(6) 0.0143(6) -0.0056(5) -0.0045(5) -0.0004(5)
C16 0.0222(7) 0.0334(8) 0.0130(6) -0.0035(6) -0.0041(5) -0.0033(6)
C17 0.0345(8) 0.0165(7) 0.0193(7) -0.0072(5) -0.0049(6) -0.0050(6)
C18 0.0237(7) 0.0144(6) 0.0155(6) -0.0055(5) -0.0046(5) -0.0019(5)
C19 0.0323(8) 0.0289(8) 0.0133(6) -0.0069(6) -0.0024(6) -0.0060(6)
C20 0.0250(7) 0.0234(7) 0.0306(8) -0.0152(6) -0.0002(6) -0.0031(6)
C21 0.0294(8) 0.0249(7) 0.0313(8) -0.0162(6) -0.0101(6) 0.0049(6)
C22 0.0467(10) 0.0261(8) 0.0249(8) -0.0103(7) 0.0006(7) -0.0059(7)
C23 0.0310(9) 0.0485(11) 0.0426(10) -0.0260(9) 0.0067(8) -0.0169(8)
C24 0.0276(8) 0.0569(12) 0.0420(10) -0.0328(9) -0.0146(7) 0.0069(8)
C25 0.0409(9) 0.0290(8) 0.0234(8) -0.0122(6) -0.0086(7) 0.0053(7)

loop_
_atom_type_symbol
_atom_type_description
_atom_type_scat_dispersion_real
_atom_type_scat_dispersion_imag
_atom_type_scat_source
C C 0.0033 0.0016 'International Tables Vol C Tables 4.2.6.8 and 6.1.1.4'
H H 0.0000 0.0000 'International Tables Vol C Tables 4.2.6.8 and 6.1.1.4'
Cl Cl 0.1484 0.1585 'International Tables Vol C Tables 4.2.6.8 and 6.1.1.4'
Ti Ti 0.2776 0.4457 'International Tables Vol C Tables 4.2.6.8 and 6.1.1.4'
N N 0.0061 0.0033 'International Tables Vol C Tables 4.2.6.8 and 6.1.1.4'

loop_
_geom_angle_atom_site_label_1
_geom_angle_atom_site_label_2
_geom_angle_atom_site_label_3
_geom_angle
N1 Ti1 N2 77.89(4)
N1 Ti1 Cl1 116.00(3)
N2 Ti1 Cl1 87.27(3)
N1 Ti1 Cl2 95.32(3)
N2 Ti1 Cl2 173.19(3)
Cl1 Ti1 Cl2 96.305(15)
N1 Ti1 Cl3 117.26(3)
N2 Ti1 Cl3 86.65(3)
Cl1 Ti1 Cl3 123.567(16)
Cl2 Ti1 Cl3 96.121(15)
C9 N2 C6 118.63(11)
C9 N2 Ti1 130.38(9)
C6 N2 Ti1 110.97(8)
C1 N1 C10 115.00(10)
C1 N1 Ti1 120.07(8)
C10 N1 Ti1 124.87(8)
C2 C1 N1 125.71(12)
C2 C1 C6 118.89(12)
N1 C1 C6 115.40(11)
C1 C2 C3 120.22(13)
C1 C2 H2 119.9
C3 C2 H2 119.9
C4 C3 C2 121.54(13)
C4 C3 H3 119.2
C2 C3 H3 119.2
C3 C4 C5 119.42(13)
C3 C4 H4 120.3
C5 C4 H4 120.3
C6 C5 C7 116.57(13)
C6 C5 C4 119.05(13)
C7 C5 C4 124.38(13)
N2 C6 C5 123.50(12)
N2 C6 C1 115.62(11)
C5 C6 C1 120.87(12)
C8 C7 C5 119.53(13)
C8 C7 H7 120.2
C5 C7 H7 120.2
C7 C8 C9 121.14(13)
C7 C8 H8 119.4
C9 C8 H8 119.4
N2 C9 C8 120.59(12)
N2 C9 C16 120.63(12)
C8 C9 C16 118.78(12)
C15 C10 C11 121.92(12)
C15 C10 N1 118.83(11)
C11 C10 N1 119.24(11)
C12 C11 C10 117.99(12)
C12 C11 C17 120.82(12)
C10 C11 C17 121.19(12)
C13 C12 C11 121.75(12)
C13 C12 H12 119.1
C11 C12 H12 119.1
C12 C13 C14 118.53(12)
C12 C13 C19 120.89(12)
C14 C13 C19 120.57(12)
C13 C14 C15 121.70(12)
C13 C14 H14 119.1
C15 C14 H14 119.1
C14 C15 C10 118.10(12)
C14 C15 C18 120.95(12)
C10 C15 C18 120.96(11)
C9 C16 H16A 109.5
C9 C16 H16B 109.5
H16A C16 H16B 109.5
C9 C16 H16C 109.5
H16A C16 H16C 109.5
H16B C16 H16C 109.5
C11 C17 H17A 109.5
C11 C17 H17B 109.5
H17A C17 H17B 109.5
C11 C17 H17C 109.5
H17A C17 H17C 109.5
H17B C17 H17C 109.5
C15 C18 H18A 109.5
C15 C18 H18B 109.5
H18A C18 H18B 109.5
C15 C18 H18C 109.5
H18A C18 H18C 109.5
H18B C18 H18C 109.5
C13 C19 H19A 109.5
C13 C19 H19B 109.5
H19A C19 H19B 109.5
C13 C19 H19C 109.5
H19A C19 H19C 109.5
H19B C19 H19C 109.5
C21 C20 C25 119.81(15)
C21 C20 H20 120.1
C25 C20 H20 120.1
C22 C21 C20 120.74(16)
C22 C21 H21 119.6
C20 C21 H21 119.6
C21 C22 C23 119.64(16)
C21 C22 H22 120.2
C23 C22 H22 120.2
C22 C23 C24 120.04(16)
C22 C23 H23 120.0
C24 C23 H23 120.0
C23 C24 C25 119.97(16)
C23 C24 H24 120.0
C25 C24 H24 120.0
C20 C25 C24 119.79(16)
C20 C25 H25 120.1
C24 C25 H25 120.1

loop_
_geom_bond_atom_site_label_1
_geom_bond_atom_site_label_2
_geom_bond_distance
Ti1 N1 1.9178(11)
Ti1 N2 2.2187(11)
Ti1 Cl1 2.2477(4)
Ti1 Cl2 2.2490(4)
Ti1 Cl3 2.2527(4)
N2 C9 1.3383(17)
N2 C6 1.3725(16)
N1 C1 1.4053(16)
N1 C10 1.4491(16)
C1 C2 1.3808(19)
C1 C6 1.4142(18)
C2 C3 1.411(2)
C2 H2 0.9500
C3 C4 1.368(2)
C3 H3 0.9500
C4 C5 1.419(2)
C4 H4 0.9500
C5 C6 1.4070(18)
C5 C7 1.413(2)
C7 C8 1.363(2)
C7 H7 0.9500
C8 C9 1.4131(19)
C8 H8 0.9500
C9 C16 1.4938(19)
C10 C15 1.3955(18)
C10 C11 1.3984(18)
C11 C12 1.3941(18)
C11 C17 1.5074(18)
C12 C13 1.3924(19)
C12 H12 0.9500
C13 C14 1.3929(19)
C13 C19 1.5100(18)
C14 C15 1.3940(18)
C14 H14 0.9500
C15 C18 1.5053(18)
C16 H16A 0.9800
C16 H16B 0.9800
C16 H16C 0.9800
C17 H17A 0.9800
C17 H17B 0.9800
C17 H17C 0.9800
C18 H18A 0.9800
C18 H18B 0.9800
C18 H18C 0.9800
C19 H19A 0.9800
C19 H19B 0.9800
C19 H19C 0.9800
C20 C21 1.380(2)
C20 C25 1.381(2)
C20 H20 0.9500
C21 C22 1.378(2)
C21 H21 0.9500
C22 C23 1.380(3)
C22 H22 0.9500
C23 C24 1.386(3)
C23 H23 0.9500
C24 C25 1.388(3)
C24 H24 0.9500
C25 H25 0.9500

loop_
_geom_hbond_atom_site_label_D
_geom_hbond_atom_site_label_H
_geom_hbond_atom_site_label_A
_geom_hbond_distance_DH
_geom_hbond_distance_HA
_geom_hbond_distance_DA
_geom_hbond_angle_DHA
_geom_hbond_site_symmetry_A
C16 H16A Cl3 0.98 2.69 3.4816(15) 137.9 .
C16 H16A Cl1 0.98 2.84 3.6024(15) 135.6 2_575
C16 H16A Cl3 0.98 2.69 3.4816(15) 137.9 .
C16 H16A Cl1 0.98 2.84 3.6024(15) 135.6 2_575
C16 H16A Cl3 0.98 2.69 3.4816(15) 137.9 .
C16 H16A Cl1 0.98 2.84 3.6024(15) 135.6 2_575
C16 H16A Cl1 0.98 2.84 3.6024(15) 135.6 2_575
C16 H16A Cl3 0.98 2.69 3.4816(15) 137.9 .
C16 H16A Cl1 0.98 2.84 3.6024(15) 135.6 2_575
C16 H16A Cl3 0.98 2.69 3.4816(15) 137.9 .
